data_4035355
loop_
_publ_author_name
'Mandal, Sumana'
'Dwari, Soumita'
'Jana, Chandan K.'

_publ_section_title
;
 Metal Free C-H Functionalization Enabled Diastereoselective
 Multicomponent Reaction of N-Heterocycles to Fused Heteropolycycles.
;
_journal_issue 16
_journal_name_full 'The Journal of organic chemistry'
_journal_page_first 8874
_journal_page_last 8887
_journal_paper_doi 10.1021/acs.joc.8b01105
_journal_volume 83
_journal_year 2018
_chemical_formula_sum 'C29 H35 N3 O7'
_chemical_formula_weight 537.60
_space_group_IT_number 14
_space_group_name_Hall '-P 2ybc'
_space_group_name_H-M_alt 'P 1 21/c 1'
_symmetry_cell_setting monoclinic
_symmetry_space_group_name_H-M 'P 1 21/c 1'
_atom_sites_solution_hydrogens geom
_atom_sites_solution_primary direct
_atom_sites_solution_secondary difmap
_audit_creation_method SHELXL-97
_cell_angle_alpha 90.00
_cell_angle_beta 104.776(12)
_cell_angle_gamma 90.00
_cell_formula_units_Z 4
_cell_length_a 11.6870(16)
_cell_length_b 26.637(3)
_cell_length_c 9.4862(10)
_cell_measurement_reflns_used 1763
_cell_measurement_temperature 293(2)
_cell_measurement_theta_max 20.3530
_cell_measurement_theta_min 3.5490
_cell_volume 2855.5(6)
_computing_structure_refinement 'SHELXL-97 (Sheldrick, 1997)'
_computing_structure_solution 'SHELXS-97 (Sheldrick, 1990)'
_diffrn_ambient_temperature 293(2)
_diffrn_measured_fraction_theta_full 0.998
_diffrn_measured_fraction_theta_max 0.998
_diffrn_measurement_device_type 'SuperNova, Single source at offset, Eos'
_diffrn_radiation_monochromator graphite
_diffrn_radiation_source 'fine-focus sealed tube'
_diffrn_radiation_type MoK\a
_diffrn_radiation_wavelength 0.71073
_diffrn_reflns_av_R_equivalents 0.0400
_diffrn_reflns_av_sigmaI/netI 0.0785
_diffrn_reflns_limit_h_max 12
_diffrn_reflns_limit_h_min -14
_diffrn_reflns_limit_k_max 28
_diffrn_reflns_limit_k_min -31
_diffrn_reflns_limit_l_max 11
_diffrn_reflns_limit_l_min -11
_diffrn_reflns_number 11351
_diffrn_reflns_theta_full 25.25
_diffrn_reflns_theta_max 25.25
_diffrn_reflns_theta_min 2.91
_exptl_absorpt_coefficient_mu 0.090
_exptl_absorpt_correction_T_max 1.00000
_exptl_absorpt_correction_T_min 0.51841
_exptl_absorpt_correction_type multi-scan
_exptl_absorpt_process_details faceinstalled
_exptl_crystal_colour colorless
_exptl_crystal_density_diffrn 1.251
_exptl_crystal_density_method 'not measured'
_exptl_crystal_description needle
_exptl_crystal_F_000 1144
_exptl_crystal_size_max 0.35
_exptl_crystal_size_mid 0.22
_exptl_crystal_size_min 0.18
_refine_diff_density_max 0.344
_refine_diff_density_min -0.244
_refine_diff_density_rms 0.043
_refine_ls_extinction_method none
_refine_ls_goodness_of_fit_ref 1.024
_refine_ls_hydrogen_treatment mixed
_refine_ls_matrix_type full
_refine_ls_number_parameters 356
_refine_ls_number_reflns 5161
_refine_ls_number_restraints 5
_refine_ls_restrained_S_all 1.032
_refine_ls_R_factor_all 0.1615
_refine_ls_R_factor_gt 0.0823
_refine_ls_shift/su_max 0.000
_refine_ls_shift/su_mean 0.000
_refine_ls_structure_factor_coef Fsqd
_refine_ls_weighting_details 'calc w=1/[\s^2^(Fo^2^)+(0.0100P)^2^+5.0000P] where P=(Fo^2^+2Fc^2^)/3'
_refine_ls_weighting_scheme calc
_refine_ls_wR_factor_gt 0.1387
_refine_ls_wR_factor_ref 0.1736
_reflns_number_gt 2502
_reflns_number_total 5161
_reflns_threshold_expression >2sigma(I)
_cod_data_source_file jo8b01105_si_004.cif
_cod_data_source_block 4b
_cod_original_sg_symbol_H-M 'P 21/c'
_cod_database_code 4035355

loop_
_symmetry_equiv_pos_as_xyz
'x, y, z'
'-x, y+1/2, -z+1/2'
'-x, -y, -z'
'x, -y-1/2, z-1/2'

loop_
_atom_site_label
_atom_site_type_symbol
_atom_site_fract_x
_atom_site_fract_y
_atom_site_fract_z
_atom_site_U_iso_or_equiv
_atom_site_adp_type
_atom_site_occupancy
_atom_site_symmetry_multiplicity
_atom_site_calc_flag
_atom_site_refinement_flags
O0AA O 0.1190(3) 0.65877(12) 0.3072(3) 0.0630(9) Uani 1 1 d .
O5 O -0.0611(3) 0.50028(13) 0.2091(4) 0.0698(10) Uani 1 1 d .
N4 N 0.2344(3) 0.68528(14) 0.5372(4) 0.0612(11) Uani 1 1 d .
C14 C 0.1979(4) 0.64226(17) 0.4502(4) 0.0552(12) Uani 1 1 d .
H14 H 0.2680 0.6260 0.4320 0.066 Uiso 1 1 calc R
C24 C -0.1297(4) 0.6168(2) 0.0095(5) 0.0631(13) Uani 1 1 d .
C4 C 0.1944(4) 0.52280(16) 0.4255(4) 0.0492(11) Uani 1 1 d .
C8 C 0.0342(4) 0.57759(17) 0.2696(5) 0.0510(11) Uani 1 1 d .
C10 C 0.1337(4) 0.60473(17) 0.5212(5) 0.0544(12) Uani 1 1 d .
H10 H 0.1901 0.5926 0.6096 0.065 Uiso 1 1 calc R
C1 C 0.3807(4) 0.45710(17) 0.4482(5) 0.0597(13) Uani 1 1 d .
O3 O 0.7492(5) 0.7632(2) 1.0327(6) 0.160(3) Uani 1 1 d .
C9 C 0.0477(4) 0.62423(18) 0.2250(5) 0.0543(12) Uani 1 1 d .
O4 O 0.7225(4) 0.83571(19) 0.9447(6) 0.138(2) Uani 1 1 d .
O1 O 0.5131(4) 0.39731(17) 0.5698(5) 0.1139(16) Uani 1 1 d .
N1 N 0.4790(4) 0.42172(17) 0.4584(6) 0.0770(13) Uani 1 1 d .
C7 C 0.0942(4) 0.55934(16) 0.4213(4) 0.0511(11) Uani 1 1 d .
H7 H 0.0344 0.5414 0.4579 0.061 Uiso 1 1 calc R
O2 O 0.5249(4) 0.41938(16) 0.3571(5) 0.1094(15) Uani 1 1 d .
C22 C -0.0427(4) 0.54322(19) 0.1710(5) 0.0583(12) Uani 1 1 d .
C5 C 0.2556(4) 0.52107(18) 0.3198(5) 0.0588(12) Uani 1 1 d .
H5 H 0.2340 0.5424 0.2399 0.071 Uiso 1 1 calc R
C16 C 0.4098(4) 0.73992(19) 0.6094(5) 0.0617(13) Uani 1 1 d .
C11 C 0.0317(4) 0.62948(19) 0.5682(5) 0.0706(15) Uani 1 1 d .
H11A H -0.0024 0.6058 0.6236 0.085 Uiso 1 1 calc R
H11B H -0.0295 0.6393 0.4827 0.085 Uiso 1 1 calc R
C6 C 0.3486(4) 0.48807(19) 0.3303(5) 0.0654(14) Uani 1 1 d .
H6 H 0.3889 0.4870 0.2575 0.078 Uiso 1 1 calc R
C25 C -0.0152(4) 0.64514(19) 0.0795(5) 0.0650(14) Uani 1 1 d .
H25A H 0.0370 0.6436 0.0149 0.078 Uiso 1 1 calc R
H25B H -0.0339 0.6802 0.0909 0.078 Uiso 1 1 calc R
C3 C 0.2290(4) 0.49063(18) 0.5444(5) 0.0637(13) Uani 1 1 d .
H3 H 0.1888 0.4914 0.6173 0.076 Uiso 1 1 calc R
C23 C -0.1004(5) 0.56129(19) 0.0189(5) 0.0688(14) Uani 1 1 d .
H23A H -0.1728 0.5424 -0.0187 0.083 Uiso 1 1 calc R
H23B H -0.0480 0.5542 -0.0432 0.083 Uiso 1 1 calc R
C2 C 0.3218(5) 0.45764(19) 0.5561(5) 0.0694(14) Uani 1 1 d .
H2 H 0.3440 0.4361 0.6356 0.083 Uiso 1 1 calc R
C15 C 0.3123(5) 0.71939(19) 0.4845(5) 0.0717(15) Uani 1 1 d .
H15A H 0.2661 0.7471 0.4327 0.086 Uiso 1 1 calc R
H15B H 0.3475 0.7017 0.4167 0.086 Uiso 1 1 calc R
C13 C 0.1389(5) 0.71149(19) 0.5831(6) 0.0755(15) Uani 1 1 d .
H13A H 0.0828 0.7251 0.4982 0.091 Uiso 1 1 calc R
H13B H 0.1719 0.7392 0.6470 0.091 Uiso 1 1 calc R
C19 C 0.5954(5) 0.7743(2) 0.8270(5) 0.0666(14) Uani 1 1 d .
N3 N 0.6956(5) 0.7923(2) 0.9427(6) 0.0991(17) Uani 1 1 d .
C18 C 0.5659(5) 0.7251(2) 0.8245(6) 0.0868(18) Uani 1 1 d .
H18 H 0.6077 0.7031 0.8954 0.104 Uiso 1 1 calc R
C21 C 0.4392(5) 0.7894(2) 0.6192(6) 0.0822(17) Uani 1 1 d .
H21 H 0.3952 0.8117 0.5514 0.099 Uiso 1 1 calc R
C17 C 0.4719(5) 0.7083(2) 0.7138(6) 0.0825(17) Uani 1 1 d .
H17 H 0.4509 0.6745 0.7109 0.099 Uiso 1 1 calc R
C20 C 0.5331(5) 0.8072(2) 0.7278(6) 0.0830(17) Uani 1 1 d .
H20 H 0.5530 0.8411 0.7325 0.100 Uiso 1 1 calc R
C12 C 0.0761(5) 0.6758(2) 0.6617(6) 0.0818(17) Uani 1 1 d .
H12A H 0.0096 0.6928 0.6845 0.098 Uiso 1 1 calc R
H12B H 0.1299 0.6654 0.7528 0.098 Uiso 1 1 calc R
C26 C -0.2246(5) 0.6281(2) 0.0901(6) 0.0856(18) Uani 1 1 d .
H26A H -0.2960 0.6105 0.0439 0.128 Uiso 1 1 calc R
H26B H -0.2398 0.6635 0.0873 0.128 Uiso 1 1 calc R
H26C H -0.1974 0.6173 0.1896 0.128 Uiso 1 1 calc R
C27 C -0.1748(5) 0.6333(2) -0.1513(5) 0.0906(19) Uani 1 1 d .
H27A H -0.1176 0.6243 -0.2038 0.136 Uiso 1 1 calc R
H27B H -0.1864 0.6690 -0.1556 0.136 Uiso 1 1 calc R
H27C H -0.2485 0.6168 -0.1944 0.136 Uiso 1 1 calc R
C30 C 0.7802(6) 0.4318(2) 0.0462(6) 0.0904(19) Uani 1 1 d D
H30A H 0.8431 0.4352 0.1333 0.136 Uiso 1 1 calc R
H30B H 0.7971 0.4521 -0.0297 0.136 Uiso 1 1 calc R
H30C H 0.7733 0.3973 0.0161 0.136 Uiso 1 1 calc R
C31 C 0.6663(8) 0.4488(5) 0.0756(11) 0.259(8) Uani 1 1 d D
H31A H 0.6693 0.4425 0.1773 0.311 Uiso 1 1 calc R
H31B H 0.6581 0.4847 0.0594 0.311 Uiso 1 1 calc R
O7 O 0.5761(11) 0.4270(5) -0.0036(13) 0.325(6) Uani 1 1 d .
H7A H 0.5968 0.4080 -0.0606 0.488 Uiso 1 1 calc R

loop_
_atom_site_aniso_label
_atom_site_aniso_U_11
_atom_site_aniso_U_22
_atom_site_aniso_U_33
_atom_site_aniso_U_23
_atom_site_aniso_U_13
_atom_site_aniso_U_12
O0AA 0.062(2) 0.063(2) 0.0549(18) 0.0014(16) -0.0011(16) -0.0082(17)
O5 0.071(2) 0.063(2) 0.073(2) -0.0085(19) 0.0137(18) -0.0138(19)
N4 0.061(3) 0.062(3) 0.057(2) -0.013(2) 0.008(2) -0.008(2)
C14 0.045(3) 0.066(3) 0.048(2) -0.005(2) 0.000(2) 0.001(2)
C24 0.053(3) 0.080(4) 0.048(3) 0.001(3) -0.002(2) 0.001(3)
C4 0.047(3) 0.049(3) 0.048(2) -0.005(2) 0.006(2) -0.003(2)
C8 0.042(3) 0.056(3) 0.052(3) -0.005(2) 0.006(2) -0.002(2)
C10 0.049(3) 0.060(3) 0.051(3) 0.000(2) 0.007(2) 0.004(2)
C1 0.051(3) 0.048(3) 0.074(3) -0.006(3) 0.005(3) 0.001(2)
O3 0.128(5) 0.122(4) 0.170(5) 0.013(4) -0.075(4) -0.019(4)
C9 0.044(3) 0.063(3) 0.052(3) -0.006(2) 0.005(2) -0.002(2)
O4 0.119(4) 0.101(4) 0.158(4) -0.014(3) -0.032(3) -0.038(3)
O1 0.088(3) 0.108(3) 0.143(4) 0.049(3) 0.023(3) 0.036(3)
N1 0.059(3) 0.062(3) 0.106(4) -0.003(3) 0.013(3) 0.003(2)
C7 0.045(3) 0.057(3) 0.050(2) -0.003(2) 0.010(2) 0.000(2)
O2 0.106(4) 0.099(3) 0.132(4) 0.002(3) 0.048(3) 0.037(3)
C22 0.049(3) 0.064(3) 0.061(3) -0.010(3) 0.013(2) -0.003(3)
C5 0.059(3) 0.063(3) 0.052(3) 0.004(2) 0.010(2) 0.006(3)
C16 0.062(3) 0.062(3) 0.055(3) -0.003(3) 0.005(2) -0.012(3)
C11 0.064(4) 0.077(4) 0.077(3) -0.012(3) 0.030(3) 0.002(3)
C6 0.061(3) 0.074(4) 0.062(3) -0.002(3) 0.017(3) 0.004(3)
C25 0.061(3) 0.073(3) 0.053(3) 0.004(3) 0.002(2) -0.006(3)
C3 0.061(3) 0.068(3) 0.062(3) 0.010(3) 0.015(3) 0.003(3)
C23 0.066(3) 0.077(4) 0.055(3) -0.011(3) -0.001(2) -0.008(3)
C2 0.067(4) 0.065(3) 0.070(3) 0.021(3) 0.006(3) 0.005(3)
C15 0.079(4) 0.072(4) 0.058(3) -0.002(3) 0.006(3) -0.022(3)
C13 0.080(4) 0.068(3) 0.076(3) -0.023(3) 0.016(3) 0.003(3)
C19 0.060(3) 0.065(4) 0.069(3) -0.007(3) 0.005(3) -0.006(3)
N3 0.078(4) 0.082(4) 0.117(4) -0.008(4) -0.013(3) -0.015(3)
C18 0.074(4) 0.064(4) 0.102(4) 0.005(3) -0.017(3) -0.004(3)
C21 0.098(5) 0.064(4) 0.070(3) 0.008(3) -0.007(3) -0.018(3)
C17 0.071(4) 0.059(3) 0.101(4) -0.002(3) -0.008(3) -0.013(3)
C20 0.094(5) 0.058(3) 0.087(4) 0.000(3) 0.004(3) -0.024(3)
C12 0.081(4) 0.083(4) 0.092(4) -0.018(3) 0.041(3) 0.004(3)
C26 0.062(4) 0.116(5) 0.076(3) 0.008(3) 0.013(3) 0.018(3)
C27 0.088(4) 0.113(5) 0.057(3) 0.006(3) -0.007(3) -0.011(4)
C30 0.083(5) 0.096(5) 0.085(4) -0.020(3) 0.010(4) -0.024(4)
C31 0.201(13) 0.41(2) 0.125(8) -0.081(10) -0.042(8) -0.113(14)
O7 0.467(18) 0.257(12) 0.255(12) -0.065(9) 0.096(11) -0.076(12)

loop_
_atom_type_symbol
_atom_type_description
_atom_type_scat_dispersion_real
_atom_type_scat_dispersion_imag
_atom_type_scat_source
C C 0.0033 0.0016 'International Tables Vol C Tables 4.2.6.8 and 6.1.1.4'
H H 0.0000 0.0000 'International Tables Vol C Tables 4.2.6.8 and 6.1.1.4'
N N 0.0061 0.0033 'International Tables Vol C Tables 4.2.6.8 and 6.1.1.4'
O O 0.0106 0.0060 'International Tables Vol C Tables 4.2.6.8 and 6.1.1.4'

loop_
_geom_angle_atom_site_label_1
_geom_angle_atom_site_label_2
_geom_angle_atom_site_label_3
_geom_angle
C9 O0AA C14 118.0(3)
C14 N4 C15 115.2(4)
C14 N4 C13 114.7(4)
C15 N4 C13 113.0(4)
N4 C14 O0AA 108.4(4)
N4 C14 C10 112.8(4)
O0AA C14 C10 109.7(4)
C23 C24 C26 110.2(4)
C23 C24 C25 107.3(4)
C26 C24 C25 110.5(4)
C23 C24 C27 110.5(4)
C26 C24 C27 109.2(4)
C25 C24 C27 109.1(4)
C5 C4 C3 118.3(4)
C5 C4 C7 123.0(4)
C3 C4 C7 118.7(4)
C9 C8 C22 119.3(4)
C9 C8 C7 122.5(4)
C22 C8 C7 118.2(4)
C14 C10 C11 111.0(4)
C14 C10 C7 110.6(4)
C11 C10 C7 112.8(4)
C6 C1 C2 121.4(5)
C6 C1 N1 119.3(5)
C2 C1 N1 119.4(5)
C8 C9 O0AA 123.9(4)
C8 C9 C25 124.7(4)
O0AA C9 C25 111.4(4)
O2 N1 O1 123.1(5)
O2 N1 C1 118.4(5)
O1 N1 C1 118.5(5)
C8 C7 C4 113.5(4)
C8 C7 C10 109.2(4)
C4 C7 C10 112.4(4)
O5 C22 C8 121.6(4)
O5 C22 C23 120.5(4)
C8 C22 C23 118.0(4)
C4 C5 C6 121.1(4)
C21 C16 C17 118.1(5)
C21 C16 C15 121.9(5)
C17 C16 C15 119.9(5)
C10 C11 C12 110.0(4)
C1 C6 C5 119.4(5)
C9 C25 C24 112.7(4)
C2 C3 C4 121.2(5)
C22 C23 C24 114.0(4)
C1 C2 C3 118.8(5)
N4 C15 C16 111.4(4)
N4 C13 C12 110.4(4)
C18 C19 C20 121.6(5)
C18 C19 N3 118.8(5)
C20 C19 N3 119.6(5)
O4 N3 O3 121.5(6)
O4 N3 C19 119.0(6)
O3 N3 C19 119.4(5)
C19 C18 C17 118.4(5)
C16 C21 C20 121.5(5)
C16 C17 C18 121.6(5)
C19 C20 C21 118.6(5)
C13 C12 C11 110.9(4)
O7 C31 C30 113.2(10)

loop_
_geom_bond_atom_site_label_1
_geom_bond_atom_site_label_2
_geom_bond_distance
O0AA C9 1.348(5)
O0AA C14 1.499(5)
O5 C22 1.234(5)
N4 C14 1.413(5)
N4 C15 1.462(6)
N4 C13 1.473(6)
C14 C10 1.508(6)
C24 C23 1.514(6)
C24 C26 1.529(6)
C24 C25 1.532(6)
C24 C27 1.546(6)
C4 C5 1.372(6)
C4 C3 1.392(6)
C4 C7 1.516(6)
C8 C9 1.334(6)
C8 C22 1.446(6)
C8 C7 1.512(6)
C10 C11 1.525(6)
C10 C7 1.533(6)
C1 C6 1.364(6)
C1 C2 1.371(6)
C1 N1 1.470(6)
O3 N3 1.204(6)
C9 C25 1.496(6)
O4 N3 1.196(6)
O1 N1 1.218(5)
N1 O2 1.216(5)
C22 C23 1.508(6)
C5 C6 1.382(6)
C16 C21 1.358(6)
C16 C17 1.362(6)
C16 C15 1.520(6)
C11 C12 1.530(6)
C3 C2 1.378(6)
C13 C12 1.510(7)
C19 C18 1.354(7)
C19 C20 1.355(7)
C19 N3 1.466(6)
C18 C17 1.386(7)
C21 C20 1.383(7)
C30 C31 1.498(8)
C31 O7 1.268(11)
